data_2224355
loop_
_publ_author_name
'Li, Yan-jun'
'Zhao, Bo'

_publ_section_title
;
 3-Bromoanilinium picrate
;
_journal_coeditor_code LH2949
_journal_issue 12
_journal_name_full 'Acta Crystallographica Section E'
_journal_page_first o3218
_journal_paper_doi 10.1107/S1600536809048405
_journal_volume 65
_journal_year 2009
_chemical_formula_iupac 'C6 H7 Br N +, C6 H2 N3 O7 -'
_chemical_formula_moiety 'C6 H7 Br N +, C6 H2 N3 O7 -'
_chemical_formula_sum 'C12 H9 Br N4 O7'
_chemical_formula_weight 401.14
_chemical_name_systematic
;
3-Bromoanilinium picrate
;
_space_group_IT_number 2
_symmetry_cell_setting triclinic
_symmetry_space_group_name_Hall '-P 1'
_symmetry_space_group_name_H-M 'P -1'
_atom_sites_solution_hydrogens geom
_atom_sites_solution_primary direct
_atom_sites_solution_secondary difmap
_audit_creation_method SHELXL-97
_cell_angle_alpha 87.7830(10)
_cell_angle_beta 85.9450(10)
_cell_angle_gamma 80.5330(10)
_cell_formula_units_Z 2
_cell_length_a 4.3515(3)
_cell_length_b 12.0757(8)
_cell_length_c 14.0592(9)
_cell_measurement_reflns_used 2179
_cell_measurement_temperature 298(2)
_cell_measurement_theta_max 27.61
_cell_measurement_theta_min 2.27
_cell_volume 726.61(8)
_computing_cell_refinement 'SAINT-Plus (Bruker, 2001)'
_computing_data_collection 'SMART (Bruker, 2001)'
_computing_data_reduction 'SAINT-Plus (Bruker, 2001)'
_computing_molecular_graphics 'PLATON (Spek, 2009)'
_computing_publication_material 'PLATON (Spek, 2009)'
_computing_structure_refinement 'SHELXL97 (Sheldrick, 2008)'
_computing_structure_solution 'SHELXS97 (Sheldrick, 2008)'
_diffrn_ambient_temperature 298(2)
_diffrn_measured_fraction_theta_full 0.985
_diffrn_measured_fraction_theta_max 0.985
_diffrn_measurement_device_type 'Bruker SMART APEX CCD'
_diffrn_measurement_method '0.3\% wide \w exposures'
_diffrn_radiation_monochromator graphite
_diffrn_radiation_source 'fine focus sealed Siemens Mo tube'
_diffrn_radiation_type 'Mo k\a'
_diffrn_radiation_wavelength 0.71073
_diffrn_reflns_av_R_equivalents 0.0903
_diffrn_reflns_av_sigmaI/netI 0.0810
_diffrn_reflns_limit_h_max 5
_diffrn_reflns_limit_h_min -5
_diffrn_reflns_limit_k_max 12
_diffrn_reflns_limit_k_min -14
_diffrn_reflns_limit_l_max 16
_diffrn_reflns_limit_l_min -17
_diffrn_reflns_number 4689
_diffrn_reflns_theta_full 26.00
_diffrn_reflns_theta_max 26.00
_diffrn_reflns_theta_min 2.21
_exptl_absorpt_coefficient_mu 2.876
_exptl_absorpt_correction_T_max 0.7619
_exptl_absorpt_correction_T_min 0.6461
_exptl_absorpt_correction_type multi-scan
_exptl_absorpt_process_details '(SADABS; Sheldrick, 1996)'
_exptl_crystal_colour yellow
_exptl_crystal_density_diffrn 1.833
_exptl_crystal_density_method 'not measured'
_exptl_crystal_description block
_exptl_crystal_F_000 400
_exptl_crystal_size_max 0.16
_exptl_crystal_size_mid 0.12
_exptl_crystal_size_min 0.10
_refine_diff_density_max 0.688
_refine_diff_density_min -0.594
_refine_ls_extinction_method none
_refine_ls_goodness_of_fit_ref 0.964
_refine_ls_hydrogen_treatment mixed
_refine_ls_matrix_type full
_refine_ls_number_parameters 264
_refine_ls_number_reflns 2818
_refine_ls_number_restraints 15
_refine_ls_restrained_S_all 0.965
_refine_ls_R_factor_all 0.0565
_refine_ls_R_factor_gt 0.0469
_refine_ls_shift/su_max 0.000
_refine_ls_shift/su_mean 0.000
_refine_ls_structure_factor_coef Fsqd
_refine_ls_weighting_details 'calc w=1/[\s^2^(Fo^2^)+(0.0686P)^2^] where P=(Fo^2^+2Fc^2^)/3'
_refine_ls_weighting_scheme calc
_refine_ls_wR_factor_gt 0.1171
_refine_ls_wR_factor_ref 0.1227
_reflns_number_gt 2225
_reflns_number_total 2818
_reflns_threshold_expression I>2\s(I)
_cod_data_source_file lh2949.cif
_cod_data_source_block I
_cod_depositor_comments
;
The following automatic conversions were performed:
'_symmetry_cell_setting' value 'Triclinic' changed to 'triclinic'
according to '/home/saulius/struct/CIF-dictionaries/cif_core.dic'
dictionary named 'cif_core.dic' version 2.4.1 from 2010-06-29.

Automatic conversion script
Id: cif_fix_enum 1527 2010-12-29 10:47:43Z saulius 

The following automatic conversions were performed:

'_symmetry_cell_setting' value 'Triclinic' changed to 'triclinic'
according to /home/saulius/struct/CIF-dictionaries/cif_core.dic
dictionary named 'cif_core.dic' version 2.4.1 from 2010-06-29.

Automatic conversion script
Id: cif_fix_values 1715 2011-07-08 13:25:40Z adriana 
;
_cod_database_code 2224355
_cod_database_fobs_code 2224355

loop_
_symmetry_equiv_pos_as_xyz
'x, y, z'
'-x, -y, -z'

loop_
_atom_site_type_symbol
_atom_site_label
_atom_site_fract_x
_atom_site_fract_y
_atom_site_fract_z
_atom_site_U_iso_or_equiv
_atom_site_adp_type
_atom_site_calc_flag
_atom_site_refinement_flags
_atom_site_occupancy
_atom_site_disorder_assembly
_atom_site_disorder_group
Br Br1 0.31978(9) 1.44651(3) 0.38403(3) 0.0620(2) Uani d . 1 . .
C C1 0.2439(7) 1.1358(3) 0.2852(2) 0.0365(6) Uani d . 1 . .
C C2 0.3254(7) 1.2405(3) 0.2916(2) 0.0400(7) Uani d . 1 . .
H H2 0.4488 1.2694 0.2432 0.048 Uiso calc R 1 . .
C C3 0.2197(7) 1.3015(3) 0.3716(2) 0.0418(7) Uani d . 1 . .
C C4 0.0376(8) 1.2589(3) 0.4453(2) 0.0488(8) Uani d . 1 . .
H H4 -0.0312 1.3006 0.4992 0.059 Uiso calc R 1 . .
C C5 -0.0383(8) 1.1533(3) 0.4364(2) 0.0500(8) Uani d . 1 . .
H H5 -0.1593 1.1236 0.4851 0.060 Uiso calc R 1 . .
C C6 0.0623(8) 1.0912(3) 0.3568(2) 0.0451(7) Uani d . 1 . .
H H6 0.0090 1.0204 0.3512 0.054 Uiso calc R 1 . .
C C7 0.9423(7) 0.8220(3) 0.1767(2) 0.0376(7) Uani d . 1 . .
C C8 0.7948(7) 0.7451(3) 0.2374(2) 0.0401(7) Uani d . 1 A .
C C9 0.8229(8) 0.6320(3) 0.2218(2) 0.0432(7) Uani d . 1 . .
H H9 0.7200 0.5862 0.2632 0.052 Uiso calc R 1 . .
C C10 1.0069(8) 0.5873(3) 0.1436(2) 0.0434(7) Uani d . 1 . .
C C11 1.1497(7) 0.6552(3) 0.0790(2) 0.0433(7) Uani d . 1 . .
H H11 1.2660 0.6253 0.0253 0.052 Uiso calc R 1 . .
C C12 1.1162(7) 0.7672(3) 0.0960(2) 0.0398(7) Uani d . 1 B .
N N1 0.3525(7) 1.0693(2) 0.20133(19) 0.0421(6) Uani d D 1 . .
H H1A 0.520(5) 1.025(3) 0.215(2) 0.051 Uiso d D 1 . .
H H1B 0.400(8) 1.110(3) 0.1527(17) 0.051 Uiso d D 1 . .
H H1C 0.229(7) 1.025(2) 0.187(2) 0.051 Uiso d D 1 . .
N N2 0.6000(7) 0.7845(3) 0.32217(19) 0.0484(7) Uani d D 1 . .
N N3 1.0392(7) 0.4679(3) 0.1282(2) 0.0503(7) Uani d . 1 . .
N N4 1.2620(7) 0.8348(2) 0.02367(18) 0.0490(7) Uani d D 1 . .
O O1 0.9193(5) 0.9265(2) 0.18883(16) 0.0489(6) Uani d . 1 . .
O O2 0.623(5) 0.8764(8) 0.3531(10) 0.066(3) Uani d PD 0.72(6) A 1
O O3 0.419(6) 0.7259(14) 0.3589(15) 0.081(4) Uani d PD 0.72(6) A 1
O O2' 0.506(13) 0.8824(11) 0.334(2) 0.074(8) Uani d PD 0.28(6) A 2
O O3' 0.555(13) 0.7092(12) 0.3811(14) 0.058(8) Uani d PD 0.28(6) A 2
O O4 0.8643(8) 0.4144(2) 0.1743(2) 0.0706(8) Uani d . 1 . .
O O5 1.2388(7) 0.4267(2) 0.0683(2) 0.0661(7) Uani d . 1 . .
O O6 1.223(5) 0.8179(12) -0.0605(4) 0.068(3) Uani d PD 0.74(5) B 1
O O7 1.419(3) 0.9014(12) 0.0496(6) 0.064(3) Uani d PD 0.74(5) B 1
O O6' 1.340(11) 0.798(3) -0.0553(15) 0.073(8) Uani d PD 0.26(5) B 2
O O7' 1.27(2) 0.935(3) 0.039(3) 0.099(14) Uani d PD 0.26(5) B 2

loop_
_atom_site_aniso_label
_atom_site_aniso_U_11
_atom_site_aniso_U_22
_atom_site_aniso_U_33
_atom_site_aniso_U_12
_atom_site_aniso_U_13
_atom_site_aniso_U_23
Br1 0.0788(3) 0.0419(2) 0.0677(3) -0.01847(19) 0.0063(2) -0.01619(18)
C1 0.0392(15) 0.0353(16) 0.0344(15) -0.0054(13) 0.0003(12) -0.0009(12)
C2 0.0447(16) 0.0371(17) 0.0382(15) -0.0100(14) 0.0045(13) 0.0000(13)
C3 0.0465(17) 0.0359(16) 0.0429(16) -0.0051(14) -0.0051(13) -0.0030(13)
C4 0.059(2) 0.050(2) 0.0356(16) -0.0058(16) 0.0021(14) -0.0039(14)
C5 0.062(2) 0.050(2) 0.0379(17) -0.0161(17) 0.0096(15) 0.0034(15)
C6 0.0538(18) 0.0408(18) 0.0416(17) -0.0132(15) 0.0024(14) 0.0018(14)
C7 0.0412(15) 0.0368(17) 0.0363(15) -0.0098(13) -0.0032(12) -0.0045(12)
C8 0.0424(16) 0.0492(19) 0.0296(14) -0.0107(14) 0.0006(12) -0.0048(13)
C9 0.0506(18) 0.0424(18) 0.0389(16) -0.0159(15) -0.0021(13) 0.0025(14)
C10 0.0568(19) 0.0354(17) 0.0389(16) -0.0107(15) -0.0024(14) -0.0016(13)
C11 0.0495(18) 0.0429(18) 0.0375(16) -0.0091(15) 0.0028(13) -0.0048(14)
C12 0.0448(16) 0.0412(18) 0.0347(15) -0.0139(14) 0.0033(12) 0.0007(13)
N1 0.0517(16) 0.0350(15) 0.0405(14) -0.0121(12) 0.0048(12) -0.0042(11)
N2 0.0560(17) 0.0534(19) 0.0354(14) -0.0103(15) 0.0051(12) -0.0044(14)
N3 0.0647(18) 0.0412(16) 0.0463(15) -0.0100(14) -0.0090(14) -0.0012(13)
N4 0.0648(18) 0.0423(17) 0.0408(16) -0.0171(14) 0.0113(13) -0.0026(12)
O1 0.0499(13) 0.0405(13) 0.0580(14) -0.0141(10) 0.0069(10) -0.0112(11)
O2 0.092(7) 0.048(4) 0.053(4) -0.007(3) 0.021(4) -0.012(2)
O3 0.078(8) 0.106(5) 0.067(6) -0.051(5) 0.035(6) -0.029(4)
O2' 0.079(18) 0.069(10) 0.054(11) 0.028(8) 0.028(10) 0.016(7)
O3' 0.071(16) 0.066(8) 0.043(7) -0.032(8) 0.010(8) -0.012(5)
O4 0.099(2) 0.0506(16) 0.0676(17) -0.0332(16) 0.0046(15) 0.0009(13)
O5 0.0760(18) 0.0444(15) 0.0747(17) -0.0016(13) 0.0045(14) -0.0115(13)
O6 0.106(8) 0.061(5) 0.040(3) -0.029(5) 0.015(3) -0.006(2)
O7 0.067(4) 0.071(5) 0.064(3) -0.039(4) 0.003(3) -0.002(3)
O6' 0.097(18) 0.044(9) 0.068(11) -0.001(11) 0.047(9) -0.013(7)
O7' 0.14(4) 0.084(13) 0.085(14) -0.067(17) 0.039(19) -0.019(12)

loop_
_atom_type_symbol
_atom_type_description
_atom_type_scat_dispersion_real
_atom_type_scat_dispersion_imag
_atom_type_scat_source
C C 0.0033 0.0016 'International Tables Vol C Tables 4.2.6.8 and 6.1.1.4'
H H 0.0000 0.0000 'International Tables Vol C Tables 4.2.6.8 and 6.1.1.4'
N N 0.0061 0.0033 'International Tables Vol C Tables 4.2.6.8 and 6.1.1.4'
O O 0.0106 0.0060 'International Tables Vol C Tables 4.2.6.8 and 6.1.1.4'
Br Br -0.2901 2.4595 'International Tables Vol C Tables 4.2.6.8 and 6.1.1.4'

loop_
_geom_angle_atom_site_label_1
_geom_angle_atom_site_label_2
_geom_angle_atom_site_label_3
_geom_angle_site_symmetry_1
_geom_angle_site_symmetry_3
_geom_angle
_geom_angle_publ_flag
C2 C1 C6 . . 121.6(3) ?
C2 C1 N1 . . 119.5(2) ?
C6 C1 N1 . . 118.8(3) ?
C1 C2 C3 . . 118.4(3) ?
C1 C2 H2 . . 120.8 ?
C3 C2 H2 . . 120.8 ?
C2 C3 C4 . . 121.5(3) ?
C2 C3 Br1 . . 120.4(2) ?
C4 C3 Br1 . . 118.1(2) ?
C5 C4 C3 . . 118.5(3) ?
C5 C4 H4 . . 120.8 ?
C3 C4 H4 . . 120.8 ?
C6 C5 C4 . . 121.0(3) ?
C6 C5 H5 . . 119.5 ?
C4 C5 H5 . . 119.5 ?
C5 C6 C1 . . 119.0(3) ?
C5 C6 H6 . . 120.5 ?
C1 C6 H6 . . 120.5 ?
O1 C7 C8 . . 125.7(3) ?
O1 C7 C12 . . 122.5(3) ?
C8 C7 C12 . . 111.8(3) ?
C9 C8 C7 . . 124.2(3) ?
C9 C8 N2 . . 115.3(3) ?
C7 C8 N2 . . 120.5(3) ?
C8 C9 C10 . . 119.1(3) ?
C8 C9 H9 . . 120.5 ?
C10 C9 H9 . . 120.5 ?
C11 C10 C9 . . 121.1(3) ?
C11 C10 N3 . . 120.0(3) ?
C9 C10 N3 . . 118.9(3) ?
C12 C11 C10 . . 118.5(3) ?
C12 C11 H11 . . 120.7 ?
C10 C11 H11 . . 120.7 ?
C11 C12 C7 . . 125.2(3) ?
C11 C12 N4 . . 115.8(3) ?
C7 C12 N4 . . 118.9(3) ?
C1 N1 H1A . . 108(3) ?
C1 N1 H1B . . 112(2) ?
H1A N1 H1B . . 107(3) ?
C1 N1 H1C . . 114(2) ?
H1A N1 H1C . . 104(4) ?
H1B N1 H1C . . 111(3) ?
O2' N2 O3 . . 111.6(16) ?
O3 N2 O2 . . 122.5(6) ?
O2' N2 O3' . . 123.8(14) ?
O2 N2 O3' . . 117.4(10) ?
O2' N2 C8 . . 121.9(12) ?
O3 N2 C8 . . 119.0(4) ?
O2 N2 C8 . . 118.5(5) ?
O3' N2 C8 . . 114.2(12) ?
O4 N3 O5 . . 123.5(3) ?
O4 N3 C10 . . 118.4(3) ?
O5 N3 C10 . . 118.1(3) ?
O6' N4 O7 . . 114.7(18) ?
O7 N4 O6 . . 124.7(6) ?
O6' N4 O7' . . 119.8(15) ?
O6 N4 O7' . . 113(2) ?
O6' N4 C12 . . 120.1(15) ?
O7 N4 C12 . . 118.3(4) ?
O6 N4 C12 . . 117.0(6) ?
O7' N4 C12 . . 119.6(11) ?
C7 O1 H1A . . 123.4(12) ?

loop_
_geom_bond_atom_site_label_1
_geom_bond_atom_site_label_2
_geom_bond_site_symmetry_2
_geom_bond_distance
_geom_bond_publ_flag
Br1 C3 . 1.890(3) ?
C1 C2 . 1.376(4) ?
C1 C6 . 1.382(4) ?
C1 N1 . 1.459(4) ?
C2 C3 . 1.377(4) ?
C2 H2 . 0.9300 ?
C3 C4 . 1.394(4) ?
C4 C5 . 1.382(5) ?
C4 H4 . 0.9300 ?
C5 C6 . 1.377(5) ?
C5 H5 . 0.9300 ?
C6 H6 . 0.9300 ?
C7 O1 . 1.266(4) ?
C7 C8 . 1.435(4) ?
C7 C12 . 1.439(4) ?
C8 C9 . 1.375(5) ?
C8 N2 . 1.461(4) ?
C9 C10 . 1.386(4) ?
C9 H9 . 0.9300 ?
C10 C11 . 1.383(4) ?
C10 N3 . 1.449(4) ?
C11 C12 . 1.365(5) ?
C11 H11 . 0.9300 ?
C12 N4 . 1.455(4) ?
N1 H1A . 0.856(10) ?
N1 H1B . 0.862(10) ?
N1 H1C . 0.859(10) ?
N2 O2' . 1.200(10) ?
N2 O3 . 1.218(5) ?
N2 O2 . 1.229(6) ?
N2 O3' . 1.237(9) ?
N3 O4 . 1.215(4) ?
N3 O5 . 1.223(4) ?
N4 O6' . 1.218(10) ?
N4 O7 . 1.220(6) ?
N4 O6 . 1.236(6) ?
N4 O7' . 1.240(10) ?

loop_
_geom_hbond_atom_site_label_D
_geom_hbond_atom_site_label_H
_geom_hbond_atom_site_label_A
_geom_hbond_site_symmetry_A
_geom_hbond_distance_DH
_geom_hbond_distance_HA
_geom_hbond_distance_DA
_geom_hbond_angle_DHA
_geom_hbond_publ_flag
N1 H1C O7 1_455 0.859(10) 2.50(3) 2.966(12) 115(3) yes
N1 H1C O1 1_455 0.859(10) 1.934(14) 2.775(4) 166(3) yes
N1 H1A O1 . 0.856(10) 1.958(17) 2.766(4) 157(3) yes
N1 H1B O6 2_775 0.862(10) 2.28(2) 3.047(12) 148(3) yes
C11 H11 O5 2_865 0.93 2.45 3.296(4) 151.8 yes
C4 H4 O3 2_576 0.93 2.57 3.273(7) 133.0 yes
